data_4073222
loop_
_publ_author_name
'Melikyan, Gagik G.'
'Floruti, Arthur'
'Devletyan, Lucin'
'Toure, Pogban'
'Dean, Norman'
'Carlson, Louis'

_publ_section_title
;
 Cross-Coupling of Cobalt-Complexed Propargyl Radicals:&#x00A0; Metal
 Core- and \a- and \g-Aryl-Induced Chemo- and Diastereoselectivity&#x2020;
;
_journal_issue 13
_journal_name_full Organometallics
_journal_page_first 3173
_journal_paper_doi 10.1021/om070180m
_journal_volume 26
_journal_year 2007
_chemical_formula_sum 'C47 H26 Co4 O15'
_chemical_formula_weight 1066.40
_chemical_name_systematic
;
 ?
;
_space_group_IT_number 2
_symmetry_cell_setting triclinic
_symmetry_space_group_name_Hall '-P 1'
_symmetry_space_group_name_H-M 'P -1'
_atom_sites_solution_hydrogens geom
_atom_sites_solution_primary direct
_atom_sites_solution_secondary difmap
_audit_creation_method SHELXL-97
_cell_angle_alpha 69.733(6)
_cell_angle_beta 71.212(6)
_cell_angle_gamma 66.574(7)
_cell_formula_units_Z 2
_cell_length_a 11.0937(8)
_cell_length_b 13.5833(10)
_cell_length_c 17.9283(12)
_cell_measurement_reflns_used 61450
_cell_measurement_temperature 100(2)
_cell_measurement_theta_max 27.50
_cell_measurement_theta_min 2.00
_cell_volume 2271.5(3)
_computing_cell_refinement Crysalis
_computing_data_collection Crysalis
_computing_data_reduction Crysalis
_computing_molecular_graphics 'ORTEP3 for windows'
_computing_publication_material SHELXL-97
_computing_structure_refinement 'SHELXL-97 (Sheldrick, 1997)'
_computing_structure_solution SHELXS-97
_diffrn_ambient_temperature 100(2)
_diffrn_detector_area_resol_mean 31.92
_diffrn_measured_fraction_theta_full 0.958
_diffrn_measured_fraction_theta_max 0.958
_diffrn_measurement_device_type 'Oxford Diffraction Xcalibur3'
_diffrn_radiation_monochromator graphite
_diffrn_radiation_source 'fine-focus sealed tube'
_diffrn_radiation_type MoK\a
_diffrn_radiation_wavelength 0.71073
_diffrn_reflns_av_R_equivalents 0.0538
_diffrn_reflns_av_sigmaI/netI 0.0252
_diffrn_reflns_limit_h_max 14
_diffrn_reflns_limit_h_min -14
_diffrn_reflns_limit_k_max 17
_diffrn_reflns_limit_k_min -17
_diffrn_reflns_limit_l_max 23
_diffrn_reflns_limit_l_min -23
_diffrn_reflns_number 61450
_diffrn_reflns_theta_full 27.50
_diffrn_reflns_theta_max 27.56
_diffrn_reflns_theta_min 4.07
_exptl_absorpt_coefficient_mu 1.504
_exptl_absorpt_correction_type none
_exptl_crystal_colour red
_exptl_crystal_density_diffrn 1.559
_exptl_crystal_density_method 'not measured'
_exptl_crystal_description irregular
_exptl_crystal_F_000 1072
_exptl_crystal_size_max 0.3
_exptl_crystal_size_mid 0.3
_exptl_crystal_size_min 0.15
_refine_diff_density_max 1.223
_refine_diff_density_min -0.576
_refine_diff_density_rms 0.098
_refine_ls_extinction_method none
_refine_ls_goodness_of_fit_ref 1.157
_refine_ls_hydrogen_treatment mixed
_refine_ls_matrix_type full
_refine_ls_number_parameters 575
_refine_ls_number_reflns 10063
_refine_ls_number_restraints 0
_refine_ls_restrained_S_all 1.157
_refine_ls_R_factor_all 0.0527
_refine_ls_R_factor_gt 0.0495
_refine_ls_shift/su_max 0.000
_refine_ls_shift/su_mean 0.000
_refine_ls_structure_factor_coef Fsqd
_refine_ls_weighting_details 'calc w=1/[\s^2^(Fo^2^)+(0.0682P)^2^+2.2486P] where P=(Fo^2^+2Fc^2^)/3'
_refine_ls_weighting_scheme calc
_refine_ls_wR_factor_gt 0.1232
_refine_ls_wR_factor_ref 0.1255
_reflns_number_gt 9568
_reflns_number_total 10063
_reflns_threshold_expression >2sigma(I)
_cod_data_source_file om070180m-file003.cif
_cod_data_source_block xrl060
_cod_original_sg_symbol_H-M P-1
_cod_database_code 4073222

loop_
_symmetry_equiv_pos_as_xyz
'x, y, z'
'-x, -y, -z'

loop_
_atom_site_label
_atom_site_type_symbol
_atom_site_fract_x
_atom_site_fract_y
_atom_site_fract_z
_atom_site_U_iso_or_equiv
_atom_site_adp_type
_atom_site_occupancy
_atom_site_symmetry_multiplicity
_atom_site_calc_flag
_atom_site_refinement_flags
C1 C 0.3365(3) 0.1277(2) 0.27284(15) 0.0183(5) Uani 1 1 d .
C1' C 0.5967(3) 0.0907(2) 0.32817(18) 0.0282(6) Uani 1 1 d .
C2' C 0.5347(3) 0.2362(2) 0.19090(17) 0.0231(5) Uani 1 1 d .
C2 C 0.2601(2) 0.2267(2) 0.28848(14) 0.0170(5) Uani 1 1 d .
C3' C 0.4102(3) 0.3170(2) 0.33042(17) 0.0239(5) Uani 1 1 d .
C3 C 0.1539(2) 0.3379(2) 0.26827(15) 0.0172(5) Uani 1 1 d .
C4' C 0.4000(3) -0.0157(2) 0.43903(16) 0.0239(5) Uani 1 1 d .
C4 C 0.0132(2) 0.3254(2) 0.28170(15) 0.0170(5) Uani 1 1 d .
C5 C -0.1022(3) 0.4243(2) 0.30465(15) 0.0183(5) Uani 1 1 d .
C5' C 0.2147(3) 0.1953(2) 0.46562(16) 0.0239(5) Uani 1 1 d .
C6' C 0.1489(3) 0.0543(2) 0.40855(16) 0.0259(6) Uani 1 1 d .
C6 C -0.1669(3) 0.5337(2) 0.28565(15) 0.0196(5) Uani 1 1 d .
C7' C -0.3362(3) 0.4529(3) 0.24213(18) 0.0273(6) Uani 1 1 d .
C8' C -0.2940(3) 0.3079(3) 0.39076(19) 0.0304(6) Uani 1 1 d .
C9' C -0.4598(3) 0.5397(3) 0.37407(18) 0.0290(6) Uani 1 1 d .
C10' C -0.2972(3) 0.5901(2) 0.44719(17) 0.0265(6) Uani 1 1 d .
C11' C -0.1433(3) 0.3538(3) 0.48190(17) 0.0273(6) Uani 1 1 d .
C11 C 0.3698(3) 0.0506(2) 0.22313(15) 0.0195(5) Uani 1 1 d .
C12 C 0.3024(3) 0.0749(2) 0.16189(16) 0.0217(5) Uani 1 1 d .
H12 H 0.2321 0.1410 0.1531 0.026 Uiso 1 1 calc R
C12' C -0.0229(3) 0.5187(2) 0.40161(16) 0.0246(6) Uani 1 1 d .
C13 C 0.3387(3) 0.0014(2) 0.11353(17) 0.0246(6) Uani 1 1 d .
H13 H 0.2939 0.0192 0.0725 0.030 Uiso 1 1 calc R
C14 C 0.4425(3) -0.0984(2) 0.12758(17) 0.0254(6) Uani 1 1 d .
C15 C 0.5075(3) -0.1255(2) 0.19080(18) 0.0257(6) Uani 1 1 d .
H15 H 0.5746 -0.1934 0.2015 0.031 Uiso 1 1 calc R
C16 C 0.4720(3) -0.0516(2) 0.23727(16) 0.0228(5) Uani 1 1 d .
H16 H 0.5166 -0.0700 0.2786 0.027 Uiso 1 1 calc R
C17 C 0.4259(3) -0.1518(3) 0.0184(2) 0.0357(7) Uani 1 1 d .
H17A H 0.3323 -0.1444 0.0398 0.054 Uiso 1 1 calc R
H17B H 0.4684 -0.2113 -0.0081 0.054 Uiso 1 1 calc R
H17C H 0.4346 -0.0839 -0.0201 0.054 Uiso 1 1 calc R
C31 C 0.2017(3) 0.4110(2) 0.18618(16) 0.0199(5) Uani 1 1 d .
C32 C 0.1720(3) 0.5228(2) 0.17826(18) 0.0250(6) Uani 1 1 d .
H32 H 0.1231 0.5523 0.2229 0.030 Uiso 1 1 calc R
C33 C 0.2142(3) 0.5917(3) 0.1045(2) 0.0353(7) Uani 1 1 d .
H33 H 0.1926 0.6668 0.1000 0.042 Uiso 1 1 calc R
C34 C 0.2883(3) 0.5485(3) 0.0380(2) 0.0393(8) Uani 1 1 d .
H34 H 0.3175 0.5943 -0.0112 0.047 Uiso 1 1 calc R
C35 C 0.3191(3) 0.4365(3) 0.04474(18) 0.0335(7) Uani 1 1 d .
H35 H 0.3679 0.4073 0.0000 0.040 Uiso 1 1 calc R
C36 C 0.2768(3) 0.3684(2) 0.11854(17) 0.0256(6) Uani 1 1 d .
H36 H 0.2987 0.2933 0.1231 0.031 Uiso 1 1 calc R
C41 C -0.0112(3) 0.2975(2) 0.21363(15) 0.0188(5) Uiso 1 1 d .
C42 C -0.0413(3) 0.2009(2) 0.22973(17) 0.0245(5) Uiso 1 1 d .
H42 H -0.0418 0.1524 0.2812 0.029 Uiso 1 1 calc R
C43 C -0.0706(3) 0.1758(3) 0.16971(19) 0.0304(6) Uiso 1 1 d .
H43 H -0.0897 0.1107 0.1812 0.036 Uiso 1 1 calc R
C44 C -0.0711(3) 0.2483(2) 0.09273(19) 0.0296(6) Uiso 1 1 d .
H44 H -0.0896 0.2315 0.0524 0.035 Uiso 1 1 calc R
C45 C -0.0439(3) 0.3457(2) 0.07639(17) 0.0245(5) Uiso 1 1 d .
H45 H -0.0450 0.3946 0.0251 0.029 Uiso 1 1 calc R
C46 C -0.0150(3) 0.3707(2) 0.13631(16) 0.0208(5) Uiso 1 1 d .
H46 H 0.0020 0.4368 0.1249 0.025 Uiso 1 1 calc R
C61 C -0.1699(3) 0.6399(2) 0.22561(16) 0.0197(5) Uani 1 1 d .
C62 C -0.1786(3) 0.6563(2) 0.14522(16) 0.0205(5) Uani 1 1 d .
H62 H -0.1862 0.5999 0.1307 0.025 Uiso 1 1 calc R
C63 C -0.1760(3) 0.7546(2) 0.08779(16) 0.0221(5) Uani 1 1 d .
H63 H -0.1830 0.7644 0.0352 0.026 Uiso 1 1 calc R
C64 C -0.1629(3) 0.8396(2) 0.10851(16) 0.0225(5) Uani 1 1 d .
C65 C -0.1572(3) 0.8265(2) 0.18778(17) 0.0241(6) Uani 1 1 d .
H65 H -0.1503 0.8833 0.2021 0.029 Uiso 1 1 calc R
C66 C -0.1620(3) 0.7276(2) 0.24555(16) 0.0227(5) Uani 1 1 d .
H66 H -0.1599 0.7197 0.2988 0.027 Uiso 1 1 calc R
C67 C -0.1461(3) 1.0216(2) 0.0671(2) 0.0316(6) Uani 1 1 d .
H67A H -0.0635 0.9968 0.0849 0.047 Uiso 1 1 calc R
H67B H -0.2206 1.0444 0.1100 0.047 Uiso 1 1 calc R
H67C H -0.1464 1.0832 0.0200 0.047 Uiso 1 1 calc R
O1 O 0.6919(2) 0.0259(2) 0.34754(16) 0.0437(6) Uani 1 1 d .
O2 O 0.3781(2) 0.39670(19) 0.34942(15) 0.0364(5) Uani 1 1 d .
O3 O 0.5951(2) 0.25683(18) 0.12646(12) 0.0308(5) Uani 1 1 d .
O4 O 0.4766(2) -0.09282(18) 0.46745(14) 0.0363(5) Uani 1 1 d .
O5 O 0.1744(2) 0.2501(2) 0.50932(14) 0.0379(5) Uani 1 1 d .
O6 O 0.0701(3) 0.0171(2) 0.41486(14) 0.0404(6) Uani 1 1 d .
O7 O -0.3648(2) 0.4558(2) 0.18566(14) 0.0404(6) Uani 1 1 d .
O8 O -0.2844(3) 0.2178(2) 0.42411(17) 0.0474(6) Uani 1 1 d .
O9 O -0.5604(2) 0.5949(2) 0.40161(15) 0.0418(6) Uani 1 1 d .
O10 O -0.3831(2) 0.6577(2) 0.47315(15) 0.0409(6) Uani 1 1 d .
O11 O -0.1304(3) 0.2707(2) 0.52797(15) 0.0411(6) Uani 1 1 d .
O12 O 0.0641(2) 0.5436(2) 0.40123(13) 0.0343(5) Uani 1 1 d .
O13 O -0.1577(2) 0.93305(16) 0.04688(12) 0.0284(4) Uani 1 1 d .
O14 O 0.4893(2) -0.17525(18) 0.08371(13) 0.0321(5) Uani 1 1 d .
Co1 Co 0.44812(3) 0.19543(3) 0.29422(2) 0.01840(10) Uani 1 1 d .
Co2 Co 0.27995(3) 0.11100(3) 0.39199(2) 0.01845(10) Uani 1 1 d .
Co3 Co -0.29701(3) 0.44899(3) 0.33346(2) 0.01991(10) Uani 1 1 d .
Co4 Co -0.16149(3) 0.48238(3) 0.40203(2) 0.01940(10) Uani 1 1 d .
O15 O 0.1379(3) 0.8418(2) 0.15464(15) 0.0442(6) Uani 1 1 d .
C70 C 0.1646(4) 0.8091(3) 0.2211(2) 0.0470(9) Uani 1 1 d .
C71 C 0.2798(5) 0.7048(4) 0.2427(3) 0.0612(12) Uani 1 1 d .
C72 C 0.0845(9) 0.8706(4) 0.2855(3) 0.113(3) Uani 1 1 d .
H3 H 0.139(3) 0.378(2) 0.3084(18) 0.016(7) Uiso 1 1 d .
H4 H 0.012(3) 0.259(2) 0.3298(18) 0.014(7) Uiso 1 1 d .

loop_
_atom_site_aniso_label
_atom_site_aniso_U_11
_atom_site_aniso_U_22
_atom_site_aniso_U_33
_atom_site_aniso_U_23
_atom_site_aniso_U_13
_atom_site_aniso_U_12
C1 0.0189(12) 0.0226(12) 0.0143(11) -0.0009(9) -0.0021(9) -0.0119(10)
C1' 0.0256(14) 0.0304(14) 0.0256(14) -0.0004(11) -0.0065(12) -0.0109(12)
C2' 0.0190(12) 0.0252(13) 0.0257(14) -0.0067(11) -0.0061(11) -0.0064(10)
C2 0.0158(11) 0.0228(12) 0.0135(10) -0.0029(9) -0.0008(9) -0.0105(10)
C3' 0.0203(12) 0.0343(15) 0.0215(12) -0.0080(11) -0.0034(10) -0.0132(11)
C3 0.0177(12) 0.0189(11) 0.0157(11) -0.0036(9) -0.0025(9) -0.0081(10)
C4' 0.0249(13) 0.0254(13) 0.0194(12) -0.0031(10) -0.0007(11) -0.0114(11)
C4 0.0167(11) 0.0194(11) 0.0139(11) -0.0032(9) -0.0016(9) -0.0071(9)
C5 0.0176(12) 0.0241(12) 0.0143(11) -0.0051(9) -0.0017(9) -0.0089(10)
C5' 0.0239(13) 0.0289(13) 0.0190(12) -0.0042(10) -0.0032(11) -0.0115(11)
C6' 0.0292(14) 0.0302(14) 0.0163(12) -0.0017(10) -0.0024(11) -0.0130(12)
C6 0.0191(12) 0.0269(13) 0.0165(11) -0.0085(10) -0.0026(10) -0.0094(10)
C7' 0.0190(13) 0.0371(15) 0.0282(14) -0.0097(12) 0.0002(11) -0.0144(12)
C8' 0.0238(14) 0.0391(17) 0.0315(15) -0.0072(13) -0.0030(12) -0.0171(13)
C9' 0.0248(14) 0.0411(16) 0.0240(13) -0.0090(12) -0.0053(11) -0.0126(13)
C10' 0.0270(14) 0.0327(14) 0.0231(13) -0.0100(11) -0.0054(11) -0.0102(12)
C11' 0.0256(14) 0.0362(15) 0.0205(13) -0.0066(12) -0.0041(11) -0.0114(12)
C11 0.0189(12) 0.0225(12) 0.0167(11) -0.0050(9) -0.0002(10) -0.0089(10)
C12 0.0185(12) 0.0241(12) 0.0217(12) -0.0078(10) -0.0032(10) -0.0053(10)
C12' 0.0250(14) 0.0338(14) 0.0151(11) -0.0070(10) -0.0038(10) -0.0092(12)
C13 0.0223(13) 0.0322(14) 0.0233(13) -0.0107(11) -0.0051(11) -0.0094(11)
C14 0.0227(13) 0.0314(14) 0.0257(13) -0.0132(11) 0.0004(11) -0.0116(11)
C15 0.0224(13) 0.0241(13) 0.0297(14) -0.0097(11) -0.0051(11) -0.0045(11)
C16 0.0217(13) 0.0244(13) 0.0222(12) -0.0053(10) -0.0055(10) -0.0073(11)
C17 0.0328(16) 0.0494(19) 0.0350(16) -0.0261(15) -0.0046(13) -0.0121(14)
C31 0.0155(11) 0.0227(12) 0.0194(12) 0.0003(10) -0.0048(10) -0.0077(10)
C32 0.0239(13) 0.0258(13) 0.0261(13) -0.0001(11) -0.0072(11) -0.0127(11)
C33 0.0372(17) 0.0274(15) 0.0386(17) 0.0060(13) -0.0118(14) -0.0170(13)
C34 0.0347(17) 0.0415(18) 0.0312(16) 0.0157(14) -0.0099(14) -0.0206(15)
C35 0.0237(14) 0.0414(17) 0.0225(13) 0.0020(12) -0.0023(11) -0.0081(13)
C36 0.0215(13) 0.0276(14) 0.0212(13) -0.0007(11) -0.0032(11) -0.0072(11)
C61 0.0162(11) 0.0224(12) 0.0189(12) -0.0057(10) -0.0030(10) -0.0049(10)
C62 0.0206(12) 0.0214(12) 0.0192(12) -0.0083(10) -0.0017(10) -0.0055(10)
C63 0.0252(13) 0.0229(12) 0.0169(11) -0.0042(10) -0.0025(10) -0.0089(11)
C64 0.0202(12) 0.0208(12) 0.0231(13) -0.0034(10) -0.0010(10) -0.0078(10)
C65 0.0271(14) 0.0214(12) 0.0276(13) -0.0068(11) -0.0085(11) -0.0090(11)
C66 0.0244(13) 0.0278(13) 0.0193(12) -0.0070(10) -0.0056(10) -0.0102(11)
C67 0.0393(17) 0.0226(13) 0.0335(15) -0.0032(12) -0.0096(13) -0.0126(12)
O1 0.0268(12) 0.0450(13) 0.0477(14) 0.0018(11) -0.0151(11) -0.0059(10)
O2 0.0366(12) 0.0416(13) 0.0421(13) -0.0230(11) -0.0027(10) -0.0173(10)
O3 0.0277(10) 0.0409(12) 0.0217(10) -0.0059(9) 0.0016(9) -0.0162(9)
O4 0.0349(12) 0.0291(11) 0.0361(12) 0.0027(9) -0.0126(10) -0.0069(9)
O5 0.0377(12) 0.0474(13) 0.0345(12) -0.0242(11) -0.0003(10) -0.0138(11)
O6 0.0451(14) 0.0571(15) 0.0294(12) -0.0040(11) -0.0051(10) -0.0350(13)
O7 0.0365(12) 0.0664(16) 0.0291(11) -0.0169(11) -0.0066(10) -0.0235(12)
O8 0.0522(16) 0.0351(13) 0.0517(15) 0.0037(11) -0.0084(13) -0.0253(12)
O9 0.0222(11) 0.0571(15) 0.0431(13) -0.0249(12) -0.0024(10) -0.0030(10)
O10 0.0343(12) 0.0443(13) 0.0458(14) -0.0278(11) -0.0040(11) -0.0040(11)
O11 0.0439(14) 0.0375(12) 0.0336(12) 0.0083(10) -0.0120(11) -0.0164(11)
O12 0.0333(12) 0.0519(13) 0.0280(11) -0.0144(10) -0.0047(9) -0.0219(10)
O13 0.0368(11) 0.0225(9) 0.0257(10) -0.0004(8) -0.0076(9) -0.0136(9)
O14 0.0300(11) 0.0370(11) 0.0363(12) -0.0227(10) -0.0075(9) -0.0063(9)
Co1 0.01732(18) 0.02252(18) 0.01603(17) -0.00390(13) -0.00343(13) -0.00803(14)
Co2 0.01986(18) 0.02113(18) 0.01378(16) -0.00263(13) -0.00265(13) -0.00826(14)
Co3 0.01663(18) 0.02624(19) 0.01756(17) -0.00575(14) -0.00198(14) -0.00872(14)
Co4 0.01965(18) 0.02520(19) 0.01396(17) -0.00591(13) -0.00258(13) -0.00778(14)
O15 0.0462(14) 0.0564(15) 0.0367(13) 0.0056(11) -0.0187(12) -0.0304(13)
C70 0.071(3) 0.0405(18) 0.044(2) 0.0117(15) -0.031(2) -0.0382(19)
C71 0.065(3) 0.060(3) 0.068(3) 0.016(2) -0.043(2) -0.034(2)
C72 0.222(9) 0.053(3) 0.060(3) -0.016(2) -0.078(4) -0.001(4)

loop_
_atom_type_symbol
_atom_type_description
_atom_type_scat_dispersion_real
_atom_type_scat_dispersion_imag
_atom_type_scat_source
C C 0.0033 0.0016 'International Tables Vol C Tables 4.2.6.8 and 6.1.1.4'
H H 0.0000 0.0000 'International Tables Vol C Tables 4.2.6.8 and 6.1.1.4'
O O 0.0106 0.0060 'International Tables Vol C Tables 4.2.6.8 and 6.1.1.4'
Co Co 0.3494 0.9721 'International Tables Vol C Tables 4.2.6.8 and 6.1.1.4'

loop_
_geom_angle_atom_site_label_1
_geom_angle_atom_site_label_2
_geom_angle_atom_site_label_3
_geom_angle
C2 C1 C11 147.3(2)
C2 C1 Co2 70.26(15)
C11 C1 Co2 131.87(19)
C2 C1 Co1 69.91(15)
C11 C1 Co1 132.02(19)
Co2 C1 Co1 76.59(9)
O1 C1' Co1 178.2(3)
O3 C2' Co1 176.3(2)
C1 C2 C3 150.1(2)
C1 C2 Co2 70.08(15)
C3 C2 Co2 131.90(18)
C1 C2 Co1 70.63(15)
C3 C2 Co1 128.32(18)
Co2 C2 Co1 76.75(9)
O2 C3' Co1 174.2(2)
C2 C3 C31 112.0(2)
C2 C3 C4 111.7(2)
C31 C3 C4 116.01(19)
O4 C4' Co2 178.3(3)
C5 C4 C41 109.55(19)
C5 C4 C3 112.3(2)
C41 C4 C3 116.8(2)
C6 C5 C4 148.7(2)
C6 C5 Co3 71.33(16)
C4 C5 Co3 129.44(19)
C6 C5 Co4 69.92(15)
C4 C5 Co4 131.63(17)
Co3 C5 Co4 77.50(9)
O5 C5' Co2 177.9(3)
O6 C6' Co2 176.1(3)
C5 C6 C61 146.1(2)
C5 C6 Co4 70.36(15)
C61 C6 Co4 132.46(18)
C5 C6 Co3 69.15(16)
C61 C6 Co3 133.05(18)
Co4 C6 Co3 76.99(10)
O7 C7' Co3 178.0(3)
O8 C8' Co3 176.0(3)
O9 C9' Co3 178.0(3)
O10 C10' Co4 177.8(3)
O11 C11' Co4 175.8(3)
C12 C11 C16 118.2(2)
C12 C11 C1 122.4(2)
C16 C11 C1 119.5(2)
C11 C12 C13 121.3(2)
O12 C12' Co4 178.9(3)
C14 C13 C12 119.3(2)
O14 C14 C13 124.9(2)
O14 C14 C15 115.1(2)
C13 C14 C15 119.9(2)
C16 C15 C14 120.1(2)
C15 C16 C11 121.1(2)
C32 C31 C36 118.5(3)
C32 C31 C3 119.5(2)
C36 C31 C3 122.1(2)
C31 C32 C33 121.0(3)
C34 C33 C32 120.0(3)
C33 C34 C35 119.8(3)
C36 C35 C34 119.8(3)
C35 C36 C31 120.9(3)
C42 C41 C46 118.4(2)
C42 C41 C4 119.6(2)
C46 C41 C4 121.8(2)
C41 C42 C43 121.0(3)
C44 C43 C42 119.9(3)
C45 C44 C43 119.7(3)
C44 C45 C46 120.3(3)
C45 C46 C41 120.7(3)
C66 C61 C62 117.7(2)
C66 C61 C6 121.3(2)
C62 C61 C6 120.9(2)
C63 C62 C61 121.0(2)
C62 C63 C64 120.1(2)
O13 C64 C65 124.1(2)
O13 C64 C63 115.9(2)
C65 C64 C63 119.9(2)
C64 C65 C66 119.4(2)
C65 C66 C61 121.7(2)
C64 O13 C67 116.8(2)
C14 O14 C17 117.4(2)
C2' Co1 C1' 94.90(13)
C2' Co1 C3' 101.21(13)
C1' Co1 C3' 108.23(13)
C2' Co1 C2 105.51(11)
C1' Co1 C2 145.49(12)
C3' Co1 C2 94.94(11)
C2' Co1 C1 97.63(11)
C1' Co1 C1 111.37(12)
C3' Co1 C1 134.11(11)
C2 Co1 C1 39.47(10)
C2' Co1 Co2 149.04(9)
C1' Co1 Co2 97.88(10)
C3' Co1 Co2 101.35(9)
C2 Co1 Co2 51.56(7)
C1 Co1 Co2 51.43(7)
C6' Co2 C4' 97.71(13)
C6' Co2 C5' 104.01(13)
C4' Co2 C5' 103.87(12)
C6' Co2 C1 96.29(11)
C4' Co2 C1 107.24(11)
C5' Co2 C1 139.90(12)
C6' Co2 C2 102.58(11)
C4' Co2 C2 142.40(11)
C5' Co2 C2 101.47(11)
C1 Co2 C2 39.66(10)
C6' Co2 Co1 147.98(8)
C4' Co2 Co1 96.40(9)
C5' Co2 Co1 100.25(9)
C1 Co2 Co1 51.98(7)
C2 Co2 Co1 51.70(7)
C7' Co3 C9' 97.47(13)
C7' Co3 C8' 99.12(14)
C9' Co3 C8' 106.00(14)
C7' Co3 C5 104.61(11)
C9' Co3 C5 143.75(12)
C8' Co3 C5 98.54(12)
C7' Co3 C6 100.26(12)
C9' Co3 C6 108.80(13)
C8' Co3 C6 137.20(12)
C5 Co3 C6 39.52(11)
C7' Co3 Co4 150.84(10)
C9' Co3 Co4 97.33(9)
C8' Co3 Co4 100.73(9)
C5 Co3 Co4 51.38(7)
C6 Co3 Co4 51.04(7)
C12' Co4 C11' 101.19(13)
C12' Co4 C10' 98.10(13)
C11' Co4 C10' 106.47(13)
C12' Co4 C6 101.60(12)
C11' Co4 C6 138.20(12)
C10' Co4 C6 104.41(11)
C12' Co4 C5 104.40(11)
C11' Co4 C5 100.47(12)
C10' Co4 C5 140.55(11)
C6 Co4 C5 39.72(10)
C12' Co4 Co3 152.33(9)
C11' Co4 Co3 96.62(9)
C10' Co4 Co3 96.93(9)
C6 Co4 Co3 51.96(8)
C5 Co4 Co3 51.12(7)
O15 C70 C72 121.1(4)
O15 C70 C71 121.7(4)
C72 C70 C71 117.3(4)

loop_
_geom_bond_atom_site_label_1
_geom_bond_atom_site_label_2
_geom_bond_distance
C1 C2 1.344(4)
C1 C11 1.468(3)
C1 Co2 1.980(2)
C1 Co1 1.995(3)
C1' O1 1.139(4)
C1' Co1 1.814(3)
C2' O3 1.135(4)
C2' Co1 1.796(3)
C2 C3 1.510(3)
C2 Co2 1.983(2)
C2 Co1 1.986(2)
C3' O2 1.134(3)
C3' Co1 1.827(3)
C3 C31 1.529(4)
C3 C4 1.570(4)
C4' O4 1.132(3)
C4' Co2 1.828(3)
C4 C5 1.513(3)
C4 C41 1.524(3)
C5 C6 1.341(4)
C5 Co3 1.969(3)
C5 Co4 1.976(2)
C5' O5 1.133(3)
C5' Co2 1.830(3)
C6' O6 1.131(4)
C6' Co2 1.802(3)
C6 C61 1.467(4)
C6 Co4 1.970(2)
C6 Co3 1.996(3)
C7' O7 1.138(4)
C7' Co3 1.804(3)
C8' O8 1.139(4)
C8' Co3 1.827(3)
C9' O9 1.135(4)
C9' Co3 1.821(3)
C10' O10 1.132(4)
C10' Co4 1.830(3)
C11' O11 1.131(4)
C11' Co4 1.821(3)
C11 C12 1.398(3)
C11 C16 1.403(4)
C12 C13 1.402(4)
C12' O12 1.140(4)
C12' Co4 1.789(3)
C13 C14 1.391(4)
C14 O14 1.362(3)
C14 C15 1.402(4)
C15 C16 1.382(4)
C17 O14 1.435(4)
C31 C32 1.385(4)
C31 C36 1.397(4)
C32 C33 1.391(4)
C33 C34 1.383(5)
C34 C35 1.390(5)
C35 C36 1.387(4)
C41 C42 1.393(4)
C41 C46 1.401(4)
C42 C43 1.395(4)
C43 C44 1.391(4)
C44 C45 1.385(4)
C45 C46 1.391(4)
C61 C66 1.398(4)
C61 C62 1.409(3)
C62 C63 1.380(4)
C63 C64 1.399(4)
C64 O13 1.371(3)
C64 C65 1.389(4)
C65 C66 1.391(4)
C67 O13 1.433(3)
Co1 Co2 2.4639(5)
Co3 Co4 2.4690(5)
O15 C70 1.210(4)
C70 C72 1.496(7)
C70 C71 1.513(6)
